data_4329587
loop_
_publ_author_name
'Scott R. Daly'
'Do Young Kim'
'Gregory S. Girolami'

_publ_contact_author_address
;Department of Chemistry, Box 4-6
University of Illinois at Urbana-Champaign
600 South Mathews
Urbana, IL 61801
;
_publ_contact_author_email girolami@scs.illinois.edu
_publ_contact_author_fax '(217) 333-2685'
_publ_contact_author_name 'Gregory S. Girolami'
_publ_contact_author_phone '(217) 333-2729'
_publ_section_title
;
 Lanthanide N,N-Dimethylaminodiboranates as a New Class of Highly Volatile
 Chemical Vapor Deposition Precursors
;
_journal_name_full 'Inorganic Chemistry'
_journal_page_first 7050
_journal_page_last 7065
_journal_paper_doi 10.1021/ic201852j
_journal_volume 51
_journal_year 2012
_chemical_formula_sum 'C10 H44 B6 N3 O Tm'
_chemical_formula_weight 456.27
_chemical_name_systematic
; 
 ? 
;
_space_group_IT_number 14
_symmetry_cell_setting monoclinic
_symmetry_space_group_name_Hall '-P 2ybc'
_symmetry_space_group_name_H-M 'P 1 21/c 1'
_atom_sites_solution_hydrogens geom
_atom_sites_solution_primary direct
_atom_sites_solution_secondary difmap
_audit_creation_method SHELXL-97
_cell_angle_alpha 90.00
_cell_angle_beta 95.399(2)
_cell_angle_gamma 90.00
_cell_formula_units_Z 4
_cell_length_a 10.5926(5)
_cell_length_b 10.8626(5)
_cell_length_c 19.3830(9)
_cell_measurement_reflns_used 4912
_cell_measurement_temperature 193(2)
_cell_measurement_theta_max 27.15
_cell_measurement_theta_min 2.11
_cell_volume 2220.38(18)
_computing_cell_refinement 'Bruker APEX'
_computing_data_collection 'Bruker APEX'
_computing_data_reduction 'Bruker SAINT'
_computing_molecular_graphics 'Bruker SHELXTL'
_computing_publication_material 'Bruker SHELXTL'
_computing_structure_refinement 'SHELXL-97 (Sheldrick, 1997)'
_computing_structure_solution 'SHELXS-97 (Sheldrick, 1990)'
_diffrn_ambient_temperature 193(2)
_diffrn_detector_area_resol_mean 8.33
_diffrn_measured_fraction_theta_full 0.998
_diffrn_measured_fraction_theta_max 0.998
_diffrn_measurement_device_type 'CCD area detector'
_diffrn_measurement_method 'psi and omega scans'
_diffrn_radiation_monochromator graphite
_diffrn_radiation_source 'fine-focus sealed tube'
_diffrn_radiation_type MoK\a
_diffrn_radiation_wavelength 0.71073
_diffrn_reflns_av_R_equivalents 0.1100
_diffrn_reflns_av_sigmaI/netI 0.0404
_diffrn_reflns_limit_h_max 13
_diffrn_reflns_limit_h_min -13
_diffrn_reflns_limit_k_max 13
_diffrn_reflns_limit_k_min -13
_diffrn_reflns_limit_l_max 23
_diffrn_reflns_limit_l_min -24
_diffrn_reflns_number 41979
_diffrn_reflns_theta_full 27.15
_diffrn_reflns_theta_max 27.15
_diffrn_reflns_theta_min 2.11
_exptl_absorpt_coefficient_mu 3.995
_exptl_absorpt_correction_T_max 0.26586
_exptl_absorpt_correction_T_min 0.06095
_exptl_absorpt_correction_type integration
_exptl_absorpt_process_details SHELXTL/XPREP
_exptl_crystal_colour green
_exptl_crystal_density_diffrn 1.365
_exptl_crystal_description prism
_exptl_crystal_F_000 928
_exptl_crystal_size_max 1.07
_exptl_crystal_size_mid 0.56
_exptl_crystal_size_min 0.47
_refine_diff_density_max 1.383
_refine_diff_density_min -0.913
_refine_diff_density_rms 0.096
_refine_ls_extinction_method none
_refine_ls_goodness_of_fit_ref 1.067
_refine_ls_hydrogen_treatment mixed
_refine_ls_matrix_type full
_refine_ls_number_parameters 268
_refine_ls_number_reflns 4912
_refine_ls_number_restraints 55
_refine_ls_restrained_S_all 1.061
_refine_ls_R_factor_all 0.0263
_refine_ls_R_factor_gt 0.0221
_refine_ls_shift/su_max 0.001
_refine_ls_shift/su_mean 0.000
_refine_ls_structure_factor_coef Fsqd
_refine_ls_weighting_details 'calc w=1/[\s^2^(Fo^2^)+(0.0264P)^2^+0.0000P] where P=(Fo^2^+2Fc^2^)/3'
_refine_ls_weighting_scheme calc
_refine_ls_wR_factor_gt 0.0572
_refine_ls_wR_factor_ref 0.0583
_reflns_number_gt 4322
_reflns_number_total 4912
_reflns_threshold_expression >2sigma(I)
_cod_data_source_file ic201852j_si_002_11.cif
_cod_data_source_block fa54g_face
_cod_database_code 4329587

loop_
_symmetry_equiv_pos_as_xyz
'x, y, z'
'-x, y+1/2, -z+1/2'
'-x, -y, -z'
'x, -y-1/2, z-1/2'

loop_
_atom_site_label
_atom_site_type_symbol
_atom_site_fract_x
_atom_site_fract_y
_atom_site_fract_z
_atom_site_U_iso_or_equiv
_atom_site_adp_type
_atom_site_occupancy
_atom_site_symmetry_multiplicity
_atom_site_calc_flag
_atom_site_refinement_flags
Tm1 Tm 0.758120(9) 0.842970(10) 0.112700(6) 0.02022(5) Uani 1 1 d .
B1 B 1.0130(3) 0.8513(3) 0.14888(19) 0.0314(7) Uani 1 1 d D
H11 H 0.9503(19) 0.7746(18) 0.1660(13) 0.019(6) Uiso 1 1 d D
H12 H 0.965(2) 0.893(3) 0.0995(10) 0.032(8) Uiso 1 1 d D
H13 H 1.104(2) 0.809(3) 0.1392(19) 0.061(11) Uiso 1 1 d D
B2 B 0.8811(3) 0.9908(4) 0.2187(2) 0.0364(8) Uani 1 1 d D
H21 H 0.828(3) 0.9041(19) 0.2313(16) 0.044(9) Uiso 1 1 d D
H22 H 0.836(3) 1.017(3) 0.1655(10) 0.058(11) Uiso 1 1 d D
H23 H 0.878(3) 1.062(2) 0.2593(13) 0.042(9) Uiso 1 1 d D
N1 N 1.02210(19) 0.9530(2) 0.20705(12) 0.0298(5) Uani 1 1 d .
C1 C 1.0950(3) 1.0606(3) 0.18503(19) 0.0489(9) Uani 1 1 d .
H1A H 1.0976 1.1244 0.2209 0.073 Uiso 1 1 calc R
H1B H 1.0539 1.0935 0.1415 0.073 Uiso 1 1 calc R
H1C H 1.1816 1.0349 0.1782 0.073 Uiso 1 1 calc R
C2 C 1.0867(3) 0.9039(4) 0.27252(17) 0.0458(8) Uani 1 1 d .
H2A H 1.1744 0.8824 0.2654 0.069 Uiso 1 1 calc R
H2B H 1.0420 0.8304 0.2865 0.069 Uiso 1 1 calc R
H2C H 1.0864 0.9666 0.3089 0.069 Uiso 1 1 calc R
B3 B 0.6211(3) 0.6750(3) 0.1808(2) 0.0322(8) Uani 1 1 d D
H31 H 0.7172(16) 0.716(3) 0.1979(15) 0.033(8) Uiso 1 1 d D
H32 H 0.609(3) 0.671(2) 0.1224(6) 0.033(9) Uiso 1 1 d D
H33 H 0.622(3) 0.586(2) 0.2085(17) 0.059(11) Uiso 1 1 d D
B4 B 0.5240(3) 0.8883(3) 0.16222(18) 0.0283(6) Uani 1 1 d D
H41 H 0.524(3) 0.871(3) 0.1046(7) 0.032(8) Uiso 1 1 d D
H42 H 0.6223(14) 0.925(2) 0.1789(14) 0.026(7) Uiso 1 1 d D
H43 H 0.444(2) 0.952(2) 0.1689(15) 0.032(8) Uiso 1 1 d D
N2 N 0.51266(18) 0.7618(2) 0.20124(12) 0.0263(5) Uani 1 1 d .
C3 C 0.5231(3) 0.7820(4) 0.27660(16) 0.0436(8) Uani 1 1 d .
H3A H 0.4546 0.8364 0.2884 0.065 Uiso 1 1 calc R
H3B H 0.6051 0.8201 0.2913 0.065 Uiso 1 1 calc R
H3C H 0.5167 0.7029 0.3003 0.065 Uiso 1 1 calc R
C4 C 0.3876(3) 0.7030(3) 0.18044(19) 0.0427(8) Uani 1 1 d .
H4A H 0.3833 0.6232 0.2037 0.064 Uiso 1 1 calc R
H4B H 0.3779 0.6909 0.1301 0.064 Uiso 1 1 calc R
H4C H 0.3194 0.7564 0.1939 0.064 Uiso 1 1 calc R
B5 B 0.7304(3) 0.7740(3) -0.02347(17) 0.0258(6) Uani 1 1 d D
H51 H 0.6541(19) 0.779(3) 0.0136(12) 0.041(8) Uiso 1 1 d D
H52 H 0.8145(17) 0.8283(19) 0.0007(14) 0.016(7) Uiso 1 1 d D
H53 H 0.694(3) 0.806(3) -0.0756(10) 0.035(8) Uiso 1 1 d D
B6 B 0.8601(3) 0.6067(3) 0.04332(18) 0.0289(7) Uani 1 1 d .
H61 H 0.816(3) 0.650(2) 0.0856(15) 0.015(7) Uiso 1 1 d .
H62 H 0.954(3) 0.646(2) 0.0427(19) 0.034(9) Uiso 1 1 d .
H63 H 0.866(3) 0.511(3) 0.0517(16) 0.035(8) Uiso 1 1 d .
N3 N 0.7752(2) 0.6377(2) -0.02686(12) 0.0255(5) Uani 1 1 d .
C5 C 0.8514(3) 0.6187(3) -0.08629(16) 0.0390(7) Uani 1 1 d .
H5A H 0.8851 0.5347 -0.0850 0.059 Uiso 1 1 calc R
H5B H 0.9217 0.6776 -0.0835 0.059 Uiso 1 1 calc R
H5C H 0.7977 0.6313 -0.1297 0.059 Uiso 1 1 calc R
C6 C 0.6628(3) 0.5550(3) -0.03527(17) 0.0381(7) Uani 1 1 d .
H6A H 0.6083 0.5788 -0.0768 0.057 Uiso 1 1 calc R
H6B H 0.6151 0.5619 0.0055 0.057 Uiso 1 1 calc R
H6C H 0.6910 0.4697 -0.0400 0.057 Uiso 1 1 calc R
O1 O 0.70802(16) 1.02559(18) 0.05184(10) 0.0274(4) Uani 1 1 d .
C7 C 0.7903(3) 1.0835(3) 0.00457(18) 0.0411(8) Uani 1 1 d .
H7A H 0.7581 1.0682 -0.0443 0.049 Uiso 1 1 calc R
H7B H 0.8779 1.0511 0.0125 0.049 Uiso 1 1 calc R
C8 C 0.7869(3) 1.2180(3) 0.0210(2) 0.0488(9) Uani 1 1 d .
H8A H 0.8506 1.2390 0.0599 0.059 Uiso 1 1 calc R
H8B H 0.8032 1.2682 -0.0199 0.059 Uiso 1 1 calc R
C9 C 0.6551(3) 1.2381(3) 0.0405(2) 0.0461(8) Uani 1 1 d .
H9A H 0.5960 1.2550 -0.0010 0.055 Uiso 1 1 calc R
H9B H 0.6526 1.3080 0.0731 0.055 Uiso 1 1 calc R
C10 C 0.6215(3) 1.1200(3) 0.0743(2) 0.0490(9) Uani 1 1 d .
H10A H 0.6318 1.1286 0.1254 0.059 Uiso 1 1 calc R
H10B H 0.5323 1.0975 0.0598 0.059 Uiso 1 1 calc R

loop_
_atom_site_aniso_label
_atom_site_aniso_U_11
_atom_site_aniso_U_22
_atom_site_aniso_U_33
_atom_site_aniso_U_23
_atom_site_aniso_U_13
_atom_site_aniso_U_12
Tm1 0.01867(7) 0.02214(7) 0.02001(8) 0.00112(4) 0.00274(5) 0.00107(4)
B1 0.0205(14) 0.044(2) 0.0300(18) -0.0035(14) 0.0022(13) 0.0017(12)
B2 0.0293(15) 0.046(2) 0.0336(19) -0.0128(16) 0.0001(14) 0.0007(14)
N1 0.0238(10) 0.0393(14) 0.0255(12) -0.0035(10) -0.0021(9) -0.0072(9)
C1 0.0446(17) 0.052(2) 0.050(2) -0.0065(17) 0.0010(15) -0.0201(15)
C2 0.0367(16) 0.067(2) 0.0316(18) -0.0023(17) -0.0069(13) -0.0010(16)
B3 0.0282(15) 0.0322(18) 0.037(2) 0.0071(14) 0.0102(14) 0.0005(13)
B4 0.0252(14) 0.0327(17) 0.0278(17) 0.0004(14) 0.0066(12) 0.0033(12)
N2 0.0199(10) 0.0337(13) 0.0258(13) 0.0009(10) 0.0055(9) -0.0032(9)
C3 0.0471(17) 0.059(2) 0.0261(16) 0.0052(16) 0.0120(13) -0.0059(16)
C4 0.0259(14) 0.051(2) 0.052(2) -0.0004(18) 0.0084(13) -0.0095(14)
B5 0.0280(14) 0.0236(15) 0.0260(17) 0.0020(12) 0.0038(12) 0.0048(12)
B6 0.0295(15) 0.0274(16) 0.0294(18) -0.0013(14) 0.0002(13) 0.0087(13)
N3 0.0272(11) 0.0250(12) 0.0241(12) -0.0029(9) 0.0024(9) 0.0033(8)
C5 0.0417(16) 0.0496(19) 0.0267(16) -0.0065(14) 0.0079(13) 0.0151(14)
C6 0.0377(15) 0.0306(17) 0.0443(19) -0.0044(13) -0.0058(13) -0.0041(12)
O1 0.0304(9) 0.0253(10) 0.0278(10) 0.0027(8) 0.0095(8) 0.0046(8)
C7 0.0472(17) 0.0328(17) 0.047(2) 0.0137(15) 0.0233(15) 0.0035(14)
C8 0.0481(18) 0.0307(18) 0.070(3) 0.0062(17) 0.0209(17) -0.0006(14)
C9 0.0517(18) 0.0285(17) 0.060(2) 0.0022(15) 0.0179(17) 0.0045(14)
C10 0.0486(18) 0.0328(17) 0.070(3) 0.0162(17) 0.0292(18) 0.0213(15)

loop_
_atom_type_symbol
_atom_type_description
_atom_type_scat_dispersion_real
_atom_type_scat_dispersion_imag
_atom_type_scat_source
C C 0.0033 0.0016 'International Tables Vol C Tables 4.2.6.8 and 6.1.1.4'
H H 0.0000 0.0000 'International Tables Vol C Tables 4.2.6.8 and 6.1.1.4'
B B 0.0013 0.0007 'International Tables Vol C Tables 4.2.6.8 and 6.1.1.4'
N N 0.0061 0.0033 'International Tables Vol C Tables 4.2.6.8 and 6.1.1.4'
O O 0.0106 0.0060 'International Tables Vol C Tables 4.2.6.8 and 6.1.1.4'
Tm Tm -0.3139 5.2483 'International Tables Vol C Tables 4.2.6.8 and 6.1.1.4'

loop_
_geom_angle_atom_site_label_1
_geom_angle_atom_site_label_2
_geom_angle_atom_site_label_3
_geom_angle
O1 Tm1 B1 105.86(9)
O1 Tm1 B5 75.36(8)
B1 Tm1 B5 105.74(10)
O1 Tm1 B3 134.41(8)
B1 Tm1 B3 117.00(11)
B5 Tm1 B3 105.56(11)
O1 Tm1 B4 81.79(8)
B1 Tm1 B4 142.90(10)
B5 Tm1 B4 111.28(9)
B3 Tm1 B4 54.82(10)
O1 Tm1 B2 87.25(9)
B1 Tm1 B2 54.32(10)
B5 Tm1 B2 149.08(10)
B3 Tm1 B2 104.86(12)
B4 Tm1 B2 90.78(10)
O1 Tm1 H11 130.1(3)
B1 Tm1 H11 24.3(3)
B5 Tm1 H11 110.6(7)
B3 Tm1 H11 93.1(3)
B4 Tm1 H11 132.6(6)
B2 Tm1 H11 62.1(6)
O1 Tm1 H12 85.3(5)
B1 Tm1 H12 24.2(3)
B5 Tm1 H12 88.5(6)
B3 Tm1 H12 139.8(4)
B4 Tm1 H12 152.5(8)
B2 Tm1 H12 64.4(7)
H11 Tm1 H12 46.9(6)
O1 Tm1 H21 106.2(5)
B1 Tm1 H21 62.7(7)
B5 Tm1 H21 168.4(7)
B3 Tm1 H21 81.8(3)
B4 Tm1 H21 80.2(7)
B2 Tm1 H21 23.4(3)
H11 Tm1 H21 59.3(10)
H12 Tm1 H21 80.3(8)
O1 Tm1 H22 65.0(4)
B1 Tm1 H22 63.0(8)
B5 Tm1 H22 131.8(6)
B3 Tm1 H22 121.6(7)
B4 Tm1 H22 89.8(9)
B2 Tm1 H22 22.3(4)
H11 Tm1 H22 78.3(9)
H12 Tm1 H22 62.8(12)
H21 Tm1 H22 44.1(6)
O1 Tm1 H31 148.0(7)
B1 Tm1 H31 95.0(4)
B5 Tm1 H31 122.3(6)
B3 Tm1 H31 23.4(3)
B4 Tm1 H31 67.2(7)
B2 Tm1 H31 85.6(5)
H11 Tm1 H31 72.2(6)
H12 Tm1 H31 118.9(5)
H21 Tm1 H31 62.2(7)
H22 Tm1 H31 105.7(7)
O1 Tm1 H32 124.3(6)
B1 Tm1 H32 129.1(6)
B5 Tm1 H32 81.6(3)
B3 Tm1 H32 24.2(3)
B4 Tm1 H32 60.7(7)
B2 Tm1 H32 129.1(3)
H11 Tm1 H32 105.4(7)
H12 Tm1 H32 144.3(10)
H21 Tm1 H32 106.0(3)
H22 Tm1 H32 143.7(9)
H31 Tm1 H32 45.7(6)
O1 Tm1 H41 71.8(6)
B1 Tm1 H41 165.7(4)
B5 Tm1 H41 87.5(3)
B3 Tm1 H41 62.8(6)
B4 Tm1 H41 23.9(3)
B2 Tm1 H41 111.4(4)
H11 Tm1 H41 153.6(6)
H12 Tm1 H41 157.0(10)
H21 Tm1 H41 103.9(7)
H22 Tm1 H41 104.2(10)
H31 Tm1 H41 82.0(8)
H32 Tm1 H41 57.1(10)
O1 Tm1 H42 79.7(7)
B1 Tm1 H42 121.4(4)
B5 Tm1 H42 131.0(5)
B3 Tm1 H42 65.5(6)
B4 Tm1 H42 22.6(4)
B2 Tm1 H42 68.2(4)
H11 Tm1 H42 117.7(9)
H12 Tm1 H42 130.7(9)
H21 Tm1 H42 60.0(9)
H22 Tm1 H42 68.3(10)
H31 Tm1 H42 68.7(10)
H32 Tm1 H42 78.7(8)
H41 Tm1 H42 44.5(6)
O1 Tm1 H51 76.2(8)
B1 Tm1 H51 128.9(4)
B5 Tm1 H51 23.7(3)
B3 Tm1 H51 88.0(6)
B4 Tm1 H51 88.2(4)
B2 Tm1 H51 163.4(9)
H11 Tm1 H51 128.6(9)
H12 Tm1 H51 112.1(6)
H21 Tm1 H51 167.6(7)
H22 Tm1 H51 141.1(9)
H31 Tm1 H51 109.2(8)
H32 Tm1 H51 64.0(8)
H41 Tm1 H51 64.9(6)
H42 Tm1 H51 109.3(5)
O1 Tm1 H52 69.6(6)
B1 Tm1 H52 84.7(4)
B5 Tm1 H52 24.1(3)
B3 Tm1 H52 126.9(4)
B4 Tm1 H52 130.8(5)
B2 Tm1 H52 125.4(3)
H11 Tm1 H52 95.9(8)
H12 Tm1 H52 65.0(7)
H21 Tm1 H52 145.2(6)
H22 Tm1 H52 111.5(8)
H31 Tm1 H52 137.7(9)
H32 Tm1 H52 104.1(4)
H41 Tm1 H52 107.1(4)
H42 Tm1 H52 144.6(8)
H51 Tm1 H52 47.2(5)
O1 Tm1 H61 136.2(7)
B1 Tm1 H61 78.8(7)
B5 Tm1 H61 61.9(7)
B3 Tm1 H61 70.3(7)
B4 Tm1 H61 121.0(7)
B2 Tm1 H61 125.3(7)
H11 Tm1 H61 63.8(9)
H12 Tm1 H61 84.8(11)
H21 Tm1 H61 113.9(10)
H22 Tm1 H61 141.4(10)
H31 Tm1 H61 70.9(11)
H32 Tm1 H61 60.3(9)
H41 Tm1 H61 113.0(9)
H42 Tm1 H61 135.8(9)
H51 Tm1 H61 68.5(11)
H52 Tm1 H61 67.5(9)
N1 B1 Tm1 101.52(17)
N1 B1 H11 107.7(14)
Tm1 B1 H11 57.1(12)
N1 B1 H12 108.6(17)
Tm1 B1 H12 56.1(14)
H11 B1 H12 108(2)
N1 B1 H13 114.7(19)
Tm1 B1 H13 143.7(19)
H11 B1 H13 107(2)
H12 B1 H13 111(2)
N1 B2 Tm1 97.20(17)
N1 B2 H21 107.8(16)
Tm1 B2 H21 58.8(16)
N1 B2 H22 104.8(18)
Tm1 B2 H22 49.6(18)
H21 B2 H22 103(2)
N1 B2 H23 111.7(15)
Tm1 B2 H23 150.9(15)
H21 B2 H23 112(2)
H22 B2 H23 116(2)
C2 N1 C1 108.5(2)
C2 N1 B1 110.7(2)
C1 N1 B1 110.2(2)
C2 N1 B2 109.7(2)
C1 N1 B2 111.0(3)
B1 N1 B2 106.8(2)
N1 C1 H1A 109.5
N1 C1 H1B 109.5
H1A C1 H1B 109.5
N1 C1 H1C 109.5
H1A C1 H1C 109.5
H1B C1 H1C 109.5
N1 C2 H2A 109.5
N1 C2 H2B 109.5
H2A C2 H2B 109.5
N1 C2 H2C 109.5
H2A C2 H2C 109.5
H2B C2 H2C 109.5
N2 B3 Tm1 98.90(18)
N2 B3 H31 110.6(16)
Tm1 B3 H31 51.6(16)
N2 B3 H32 105.2(16)
Tm1 B3 H32 63.9(15)
H31 B3 H32 109(2)
N2 B3 H33 111.9(19)
Tm1 B3 H33 146.8(18)
H31 B3 H33 104(2)
H32 B3 H33 117(2)
N2 B4 Tm1 96.99(16)
N2 B4 H41 109.6(15)
Tm1 B4 H41 63.3(15)
N2 B4 H42 106.2(14)
Tm1 B4 H42 48.5(14)
H41 B4 H42 105(2)
N2 B4 H43 113.2(15)
Tm1 B4 H43 149.7(15)
H41 B4 H43 107(2)
H42 B4 H43 116(2)
C3 N2 C4 108.3(2)
C3 N2 B3 110.6(2)
C4 N2 B3 109.1(2)
C3 N2 B4 110.2(2)
C4 N2 B4 110.4(2)
B3 N2 B4 108.2(2)
N2 C3 H3A 109.5
N2 C3 H3B 109.5
H3A C3 H3B 109.5
N2 C3 H3C 109.5
H3A C3 H3C 109.5
H3B C3 H3C 109.5
N2 C4 H4A 109.5
N2 C4 H4B 109.5
H4A C4 H4B 109.5
N2 C4 H4C 109.5
H4A C4 H4C 109.5
H4B C4 H4C 109.5
N3 B5 Tm1 107.21(17)
N3 B5 H51 108.0(17)
Tm1 B5 H51 52.6(15)
N3 B5 H52 106.4(12)
Tm1 B5 H52 56.5(15)
H51 B5 H52 107(2)
N3 B5 H53 109.9(17)
Tm1 B5 H53 142.7(17)
H51 B5 H53 111(2)
H52 B5 H53 114(2)
N3 B6 H61 107.9(14)
N3 B6 H62 110.6(18)
H61 B6 H62 107(2)
N3 B6 H63 111.1(16)
H61 B6 H63 109(2)
H62 B6 H63 111(2)
C5 N3 C6 108.6(2)
C5 N3 B5 110.8(2)
C6 N3 B5 109.6(2)
C5 N3 B6 109.2(2)
C6 N3 B6 110.3(2)
B5 N3 B6 108.3(2)
N3 C5 H5A 109.5
N3 C5 H5B 109.5
H5A C5 H5B 109.5
N3 C5 H5C 109.5
H5A C5 H5C 109.5
H5B C5 H5C 109.5
N3 C6 H6A 109.5
N3 C6 H6B 109.5
H6A C6 H6B 109.5
N3 C6 H6C 109.5
H6A C6 H6C 109.5
H6B C6 H6C 109.5
C7 O1 C10 108.1(2)
C7 O1 Tm1 123.94(16)
C10 O1 Tm1 124.07(18)
O1 C7 C8 105.0(2)
O1 C7 H7A 110.8
C8 C7 H7A 110.8
O1 C7 H7B 110.8
C8 C7 H7B 110.8
H7A C7 H7B 108.8
C9 C8 C7 103.8(2)
C9 C8 H8A 111.0
C7 C8 H8A 111.0
C9 C8 H8B 111.0
C7 C8 H8B 111.0
H8A C8 H8B 109.0
C8 C9 C10 104.6(3)
C8 C9 H9A 110.8
C10 C9 H9A 110.8
C8 C9 H9B 110.8
C10 C9 H9B 110.8
H9A C9 H9B 108.9
O1 C10 C9 106.7(3)
O1 C10 H10A 110.4
C9 C10 H10A 110.4
O1 C10 H10B 110.4
C9 C10 H10B 110.4
H10A C10 H10B 108.6

loop_
_geom_bond_atom_site_label_1
_geom_bond_atom_site_label_2
_geom_bond_distance
Tm1 O1 2.3432(19)
Tm1 B1 2.727(3)
Tm1 B5 2.733(3)
Tm1 B3 2.746(3)
Tm1 B4 2.786(3)
Tm1 B2 2.827(3)
Tm1 H11 2.32(2)
Tm1 H12 2.30(3)
Tm1 H21 2.44(3)
Tm1 H22 2.27(3)
Tm1 H31 2.23(3)
Tm1 H32 2.47(3)
Tm1 H41 2.49(3)
Tm1 H42 2.20(3)
Tm1 H51 2.23(3)
Tm1 H52 2.31(3)
Tm1 H61 2.26(2)
B1 N1 1.575(4)
B1 H11 1.135(11)
B1 H12 1.134(11)
B1 H13 1.104(16)
B2 N1 1.585(4)
B2 H21 1.133(11)
B2 H22 1.129(11)
B2 H23 1.105(16)
N1 C2 1.483(4)
N1 C1 1.486(4)
C1 H1A 0.9800
C1 H1B 0.9800
C1 H1C 0.9800
C2 H2A 0.9800
C2 H2B 0.9800
C2 H2C 0.9800
B3 N2 1.566(4)
B3 H31 1.130(11)
B3 H32 1.128(11)
B3 H33 1.105(16)
B4 N2 1.578(4)
B4 H41 1.132(11)
B4 H42 1.133(11)
B4 H43 1.112(15)
N2 C3 1.471(4)
N2 C4 1.492(3)
C3 H3A 0.9800
C3 H3B 0.9800
C3 H3C 0.9800
C4 H4A 0.9800
C4 H4B 0.9800
C4 H4C 0.9800
B5 N3 1.557(4)
B5 H51 1.131(11)
B5 H52 1.132(11)
B5 H53 1.103(16)
B6 N3 1.595(4)
B6 H61 1.08(3)
B6 H62 1.09(3)
B6 H63 1.05(3)
N3 C5 1.482(4)
N3 C6 1.488(3)
C5 H5A 0.9800
C5 H5B 0.9800
C5 H5C 0.9800
C6 H6A 0.9800
C6 H6B 0.9800
C6 H6C 0.9800
O1 C7 1.465(3)
O1 C10 1.469(3)
C7 C8 1.496(5)
C7 H7A 0.9900
C7 H7B 0.9900
C8 C9 1.496(4)
C8 H8A 0.9900
C8 H8B 0.9900
C9 C10 1.498(5)
C9 H9A 0.9900
C9 H9B 0.9900
C10 H10A 0.9900
C10 H10B 0.9900
